data_7003001
loop_
_publ_author_name
'van Rijn, Jimmy A.'
'Marqu\'es-Gallego, Patricia'
'Reedijk, Jan'
'Lutz, Martin'
'Spek, Anthony L.'
'Bouwman, Elisabeth'

_publ_section_title
;
 A novel ruthenium(iii) complex with a tridentate dianionic
 P,O,O-ligand showing high cytotoxic activity
;
_journal_issue 48
_journal_name_full 'Dalton Transactions'
_journal_page_first 10727
_journal_page_last 10730
_journal_paper_doi 10.1039/b909520a
_journal_year 2009
_chemical_formula_moiety 'C40 H36 Cl O6 P2 Ru'
_chemical_formula_sum 'C40 H36 Cl O6 P2 Ru'
_chemical_formula_weight 811.15
_chemical_name_systematic
;
?
;
_space_group_IT_number 14
_symmetry_cell_setting monoclinic
_symmetry_space_group_name_Hall '-P 2ybc'
_symmetry_space_group_name_H-M 'P 1 21/c 1'
_atom_sites_solution_hydrogens geom
_atom_sites_solution_primary heavy
_atom_sites_solution_secondary difmap
_audit_creation_method SHELXL-97
_cell_angle_alpha 90.00
_cell_angle_beta 115.639(2)
_cell_angle_gamma 90.00
_cell_formula_units_Z 4
_cell_length_a 12.0095(6)
_cell_length_b 17.2366(5)
_cell_length_c 18.9807(5)
_cell_measurement_reflns_used 6781
_cell_measurement_temperature 150(2)
_cell_measurement_theta_max 25.49
_cell_measurement_theta_min 1.68
_cell_volume 3542.2(2)
_computing_cell_refinement Peakref
_computing_data_collection 'Nonius COLLECT'
_computing_data_reduction 'EvalCCD, Mergehklf5'
_computing_structure_refinement 'SHELXL-97 (Sheldrick, 1997)'
_computing_structure_solution 'DIRDIF-99 (Beurskens et al., 1999)'
_diffrn_ambient_temperature 150(2)
_diffrn_measured_fraction_theta_full 0.980
_diffrn_measured_fraction_theta_max 0.980
_diffrn_measurement_device_type 'Nonius KappaCCD'
_diffrn_measurement_method '\f and \w scans'
_diffrn_radiation_monochromator graphite
_diffrn_radiation_source 'rotating anode'
_diffrn_radiation_type MoK\a
_diffrn_radiation_wavelength 0.71073
_diffrn_reflns_av_R_equivalents 0.0756
_diffrn_reflns_av_sigmaI/netI 0.0592
_diffrn_reflns_limit_h_max 0
_diffrn_reflns_limit_h_min -14
_diffrn_reflns_limit_k_max 20
_diffrn_reflns_limit_k_min 0
_diffrn_reflns_limit_l_max 22
_diffrn_reflns_limit_l_min -20
_diffrn_reflns_number 28778
_diffrn_reflns_theta_full 25.70
_diffrn_reflns_theta_max 25.70
_diffrn_reflns_theta_min 1.68
_exptl_absorpt_coefficient_mu 0.657
_exptl_absorpt_correction_type none
_exptl_crystal_colour 'dark blue'
_exptl_crystal_density_diffrn 1.521
_exptl_crystal_density_method 'not measured'
_exptl_crystal_description block
_exptl_crystal_F_000 1660
_exptl_crystal_size_max 0.22
_exptl_crystal_size_mid 0.11
_exptl_crystal_size_min 0.06
_refine_diff_density_max 0.650
_refine_diff_density_min -0.776
_refine_diff_density_rms 0.121
_refine_ls_extinction_method none
_refine_ls_goodness_of_fit_ref 1.147
_refine_ls_hydrogen_treatment constr
_refine_ls_matrix_type full
_refine_ls_number_parameters 456
_refine_ls_number_reflns 6742
_refine_ls_number_restraints 0
_refine_ls_restrained_S_all 1.147
_refine_ls_R_factor_all 0.0828
_refine_ls_R_factor_gt 0.0487
_refine_ls_shift/su_max 0.000
_refine_ls_shift/su_mean 0.000
_refine_ls_structure_factor_coef Fsqd
_refine_ls_weighting_details 'calc w=1/[\s^2^(Fo^2^)+(0.0260P)^2^+5.3520P] where P=(Fo^2^+2Fc^2^)/3'
_refine_ls_weighting_scheme calc
_refine_ls_wR_factor_gt 0.0883
_refine_ls_wR_factor_ref 0.1020
_reflns_number_gt 5020
_reflns_number_total 6742
_reflns_threshold_expression I>2\s(I)
_cod_duplicate_entry 7030545
_cod_data_source_file B909520A.txt
_cod_data_source_block s3813a
_cod_original_sg_symbol_H-M 'P 21/c'
_cod_database_code 7003001

loop_
_symmetry_equiv_pos_as_xyz
'x, y, z'
'-x, y+1/2, -z+1/2'
'-x, -y, -z'
'x, -y-1/2, z-1/2'

loop_
_atom_site_label
_atom_site_type_symbol
_atom_site_fract_x
_atom_site_fract_y
_atom_site_fract_z
_atom_site_U_iso_or_equiv
_atom_site_adp_type
_atom_site_occupancy
_atom_site_symmetry_multiplicity
_atom_site_calc_flag
_atom_site_refinement_flags
_atom_site_disorder_assembly
_atom_site_disorder_group
Ru1 Ru 0.68583(3) 0.17557(2) 0.14369(2) 0.01720(10) Uani 1 1 d . . .
Cl2 Cl 0.65673(10) 0.05140(7) 0.18592(6) 0.0261(3) Uani 1 1 d . . .
P3 P 0.85201(10) 0.21457(7) 0.24917(6) 0.0187(3) Uani 1 1 d . . .
P4 P 0.50481(10) 0.21739(7) 0.15168(6) 0.0178(2) Uani 1 1 d . . .
O17 O 0.6922(3) 0.27911(18) 0.10110(16) 0.0213(7) Uani 1 1 d . . .
O27 O 0.8174(3) 0.13192(19) 0.11331(16) 0.0234(7) Uani 1 1 d . . .
O37 O 0.8910(3) 0.0878(2) 0.36084(19) 0.0339(8) Uani 1 1 d . . .
O47 O 0.5381(3) 0.14515(19) 0.02508(16) 0.0239(7) Uani 1 1 d . . .
O57 O 0.2986(3) 0.2785(2) 0.18750(18) 0.0296(8) Uani 1 1 d . . .
O67 O 0.5984(3) 0.3597(2) 0.24144(18) 0.0334(8) Uani 1 1 d . . .
C11 C 0.8733(4) 0.3099(3) 0.2174(2) 0.0198(10) Uani 1 1 d . . .
C12 C 0.7848(4) 0.3279(3) 0.1421(2) 0.0195(9) Uani 1 1 d . . .
C13 C 0.7956(4) 0.3985(3) 0.1091(3) 0.0287(11) Uani 1 1 d . . .
H13 H 0.7344 0.4128 0.0589 0.034 Uiso 1 1 calc R . .
C14 C 0.8931(4) 0.4473(3) 0.1482(3) 0.0297(11) Uani 1 1 d . . .
H14 H 0.8994 0.4945 0.1244 0.036 Uiso 1 1 calc R . .
C15 C 0.9828(4) 0.4286(3) 0.2222(3) 0.0300(12) Uani 1 1 d . . .
H15 H 1.0503 0.4627 0.2486 0.036 Uiso 1 1 calc R . .
C16 C 0.9733(4) 0.3604(3) 0.2570(3) 0.0246(10) Uani 1 1 d . . .
H16 H 1.0342 0.3474 0.3077 0.029 Uiso 1 1 calc R . .
C21 C 0.9723(4) 0.1571(3) 0.2422(2) 0.0196(10) Uani 1 1 d . . .
C22 C 0.9338(4) 0.1255(3) 0.1673(2) 0.0212(10) Uani 1 1 d . . .
C23 C 1.0227(4) 0.0881(3) 0.1494(3) 0.0286(11) Uani 1 1 d . . .
H23 H 1.0002 0.0676 0.0986 0.034 Uiso 1 1 calc R . .
C24 C 1.1428(4) 0.0814(3) 0.2060(3) 0.0319(12) Uani 1 1 d . . .
H24 H 1.2021 0.0562 0.1933 0.038 Uiso 1 1 calc R . .
C25 C 1.1787(4) 0.1101(3) 0.2801(3) 0.0301(11) Uani 1 1 d . . .
H25 H 1.2611 0.1032 0.3186 0.036 Uiso 1 1 calc R . .
C26 C 1.0934(4) 0.1493(3) 0.2983(3) 0.0260(11) Uani 1 1 d . . .
H26 H 1.1179 0.1707 0.3490 0.031 Uiso 1 1 calc R . .
C31 C 0.8792(4) 0.2227(3) 0.3506(2) 0.0231(10) Uani 1 1 d . . .
C32 C 0.8942(4) 0.1565(3) 0.3957(3) 0.0275(11) Uani 1 1 d . . .
C33 C 0.9093(4) 0.1637(3) 0.4726(3) 0.0352(13) Uani 1 1 d . . .
H33 H 0.9228 0.1188 0.5044 0.042 Uiso 1 1 calc R . .
C34 C 0.9047(4) 0.2359(4) 0.5027(3) 0.0403(14) Uani 1 1 d . . .
H34 H 0.9139 0.2401 0.5548 0.048 Uiso 1 1 calc R . .
C35 C 0.8871(4) 0.3015(3) 0.4585(3) 0.0363(13) Uani 1 1 d . . .
H35 H 0.8832 0.3509 0.4796 0.044 Uiso 1 1 calc R . .
C36 C 0.8750(4) 0.2951(3) 0.3821(3) 0.0284(11) Uani 1 1 d . . .
H36 H 0.8638 0.3405 0.3513 0.034 Uiso 1 1 calc R . .
C38 C 0.8533(5) 0.0206(3) 0.3881(3) 0.0430(14) Uani 1 1 d . . .
H38A H 0.9169 0.0067 0.4400 0.065 Uiso 1 1 calc R . .
H38B H 0.8415 -0.0224 0.3518 0.065 Uiso 1 1 calc R . .
H38C H 0.7754 0.0313 0.3913 0.065 Uiso 1 1 calc R . .
C41 C 0.3897(4) 0.1583(3) 0.0755(2) 0.0216(10) Uani 1 1 d . . .
C42 C 0.4199(4) 0.1278(3) 0.0178(2) 0.0213(10) Uani 1 1 d . . .
C43 C 0.3378(4) 0.0830(3) -0.0429(3) 0.0269(11) Uani 1 1 d . . .
H43 H 0.3599 0.0631 -0.0818 0.032 Uiso 1 1 calc R . .
C44 C 0.2231(4) 0.0678(3) -0.0459(3) 0.0350(12) Uani 1 1 d . . .
H44 H 0.1658 0.0371 -0.0873 0.042 Uiso 1 1 calc R . .
C45 C 0.1902(4) 0.0962(3) 0.0101(3) 0.0378(13) Uani 1 1 d . . .
H45 H 0.1113 0.0844 0.0076 0.045 Uiso 1 1 calc R . .
C46 C 0.2719(4) 0.1422(3) 0.0702(3) 0.0290(11) Uani 1 1 d . . .
H46 H 0.2479 0.1628 0.1081 0.035 Uiso 1 1 calc R . .
C48 C 0.5758(4) 0.1115(3) -0.0313(3) 0.0299(12) Uani 1 1 d . . .
H48A H 0.5756 0.0548 -0.0275 0.045 Uiso 1 1 calc R . .
H48B H 0.6592 0.1294 -0.0203 0.045 Uiso 1 1 calc R . .
H48C H 0.5181 0.1276 -0.0841 0.045 Uiso 1 1 calc R . .
C51 C 0.4848(4) 0.2083(3) 0.2411(2) 0.0183(9) Uani 1 1 d . . .
C52 C 0.3886(4) 0.2451(3) 0.2520(3) 0.0237(10) Uani 1 1 d . . .
C53 C 0.3913(4) 0.2462(3) 0.3257(3) 0.0270(11) Uani 1 1 d . . .
H53 H 0.3275 0.2717 0.3335 0.032 Uiso 1 1 calc R . .
C54 C 0.4866(4) 0.2104(3) 0.3880(3) 0.0289(11) Uani 1 1 d . . .
H54 H 0.4876 0.2114 0.4383 0.035 Uiso 1 1 calc R . .
C55 C 0.5796(4) 0.1736(3) 0.3776(3) 0.0263(10) Uani 1 1 d . . .
H55 H 0.6449 0.1492 0.4206 0.032 Uiso 1 1 calc R . .
C56 C 0.5778(4) 0.1721(3) 0.3041(2) 0.0227(10) Uani 1 1 d . . .
H56 H 0.6416 0.1457 0.2969 0.027 Uiso 1 1 calc R . .
C58 C 0.1976(4) 0.3150(3) 0.1959(3) 0.0418(14) Uani 1 1 d . . .
H58A H 0.1585 0.2775 0.2170 0.063 Uiso 1 1 calc R . .
H58B H 0.1369 0.3332 0.1448 0.063 Uiso 1 1 calc R . .
H58C H 0.2284 0.3591 0.2317 0.063 Uiso 1 1 calc R . .
C61 C 0.4637(4) 0.3165(3) 0.1168(2) 0.0229(10) Uani 1 1 d . . .
C62 C 0.5209(4) 0.3782(3) 0.1661(3) 0.0261(11) Uani 1 1 d . . .
C63 C 0.5016(5) 0.4538(3) 0.1389(3) 0.0383(13) Uani 1 1 d . . .
H63 H 0.5414 0.4956 0.1732 0.046 Uiso 1 1 calc R . .
C64 C 0.4240(5) 0.4678(3) 0.0614(3) 0.0459(15) Uani 1 1 d . . .
H64 H 0.4130 0.5193 0.0417 0.055 Uiso 1 1 calc R . .
C65 C 0.3624(5) 0.4074(3) 0.0124(3) 0.0420(14) Uani 1 1 d . . .
H65 H 0.3062 0.4178 -0.0402 0.050 Uiso 1 1 calc R . .
C66 C 0.3818(4) 0.3324(3) 0.0393(3) 0.0300(11) Uani 1 1 d . . .
H66 H 0.3393 0.2911 0.0051 0.036 Uiso 1 1 calc R . .
C68 C 0.6222(6) 0.4173(4) 0.2989(3) 0.0500(15) Uani 1 1 d . . .
H68A H 0.6765 0.4570 0.2936 0.075 Uiso 1 1 calc R . .
H68B H 0.6625 0.3938 0.3509 0.075 Uiso 1 1 calc R . .
H68C H 0.5442 0.4413 0.2922 0.075 Uiso 1 1 calc R . .

loop_
_atom_site_aniso_label
_atom_site_aniso_U_11
_atom_site_aniso_U_22
_atom_site_aniso_U_33
_atom_site_aniso_U_23
_atom_site_aniso_U_13
_atom_site_aniso_U_12
Ru1 0.01555(17) 0.0236(2) 0.01495(17) -0.00153(17) 0.00897(13) 0.00123(17)
Cl2 0.0320(6) 0.0235(6) 0.0263(6) -0.0020(5) 0.0159(5) -0.0002(5)
P3 0.0170(6) 0.0249(7) 0.0162(6) 0.0004(5) 0.0089(5) 0.0006(5)
P4 0.0151(6) 0.0246(7) 0.0160(6) -0.0025(5) 0.0090(5) 0.0006(5)
O17 0.0194(16) 0.0288(19) 0.0177(16) 0.0045(14) 0.0099(13) 0.0031(14)
O27 0.0200(16) 0.034(2) 0.0196(16) -0.0036(14) 0.0123(13) 0.0030(14)
O37 0.041(2) 0.035(2) 0.0325(19) 0.0041(16) 0.0217(17) 0.0002(17)
O47 0.0212(16) 0.037(2) 0.0164(15) -0.0058(14) 0.0105(13) -0.0014(14)
O57 0.0211(17) 0.044(2) 0.0282(18) 0.0009(16) 0.0151(15) 0.0091(16)
O67 0.040(2) 0.0281(19) 0.0204(17) -0.0022(15) 0.0025(15) -0.0011(16)
C11 0.020(2) 0.020(3) 0.025(2) -0.0011(19) 0.0142(19) 0.0042(19)
C12 0.016(2) 0.026(2) 0.022(2) -0.003(2) 0.0127(18) 0.000(2)
C13 0.036(3) 0.026(3) 0.030(3) 0.005(2) 0.020(2) 0.008(2)
C14 0.039(3) 0.018(3) 0.045(3) 0.001(2) 0.030(3) -0.001(2)
C15 0.032(3) 0.029(3) 0.038(3) -0.008(2) 0.023(2) -0.002(2)
C16 0.020(2) 0.029(3) 0.028(3) -0.006(2) 0.013(2) 0.002(2)
C21 0.016(2) 0.024(3) 0.023(2) 0.0047(19) 0.0119(18) 0.0028(18)
C22 0.018(2) 0.026(3) 0.023(2) 0.004(2) 0.0125(19) -0.001(2)
C23 0.027(3) 0.036(3) 0.032(3) 0.006(2) 0.021(2) 0.009(2)
C24 0.025(3) 0.037(3) 0.044(3) 0.007(2) 0.024(2) 0.009(2)
C25 0.016(2) 0.033(3) 0.039(3) 0.010(2) 0.010(2) 0.004(2)
C26 0.021(2) 0.030(3) 0.028(3) 0.006(2) 0.011(2) -0.002(2)
C31 0.014(2) 0.037(3) 0.019(2) -0.005(2) 0.0072(18) -0.004(2)
C32 0.018(2) 0.044(3) 0.021(2) -0.001(2) 0.0092(19) 0.000(2)
C33 0.028(3) 0.055(4) 0.023(2) 0.006(2) 0.011(2) 0.003(3)
C34 0.031(3) 0.071(4) 0.020(3) -0.007(3) 0.013(2) -0.010(3)
C35 0.030(3) 0.052(4) 0.030(3) -0.018(3) 0.016(2) -0.011(3)
C36 0.023(2) 0.039(3) 0.026(3) -0.005(2) 0.013(2) -0.006(2)
C38 0.050(3) 0.041(4) 0.043(3) 0.011(3) 0.024(3) 0.006(3)
C41 0.020(2) 0.025(3) 0.019(2) -0.0023(19) 0.0072(18) 0.0029(19)
C42 0.020(2) 0.023(3) 0.020(2) 0.002(2) 0.0073(19) 0.005(2)
C43 0.026(3) 0.031(3) 0.023(2) -0.004(2) 0.009(2) 0.003(2)
C44 0.025(3) 0.039(3) 0.029(3) -0.009(2) 0.001(2) -0.007(2)
C45 0.021(3) 0.054(4) 0.038(3) -0.013(3) 0.013(2) -0.007(3)
C46 0.023(3) 0.038(3) 0.027(3) -0.004(2) 0.012(2) -0.002(2)
C48 0.030(3) 0.043(3) 0.019(2) -0.001(2) 0.014(2) 0.009(2)
C51 0.017(2) 0.023(2) 0.017(2) -0.0037(19) 0.0099(18) -0.0029(19)
C52 0.021(2) 0.027(3) 0.027(3) -0.006(2) 0.014(2) -0.003(2)
C53 0.028(3) 0.031(3) 0.032(3) -0.012(2) 0.022(2) -0.004(2)
C54 0.034(3) 0.036(3) 0.023(2) -0.007(2) 0.017(2) -0.011(2)
C55 0.028(2) 0.031(3) 0.023(2) 0.002(2) 0.0131(19) -0.004(2)
C56 0.021(2) 0.027(3) 0.024(2) -0.001(2) 0.0133(19) -0.001(2)
C58 0.027(3) 0.051(4) 0.056(3) 0.004(3) 0.026(3) 0.017(3)
C61 0.027(2) 0.024(3) 0.026(2) 0.002(2) 0.019(2) 0.004(2)
C62 0.030(3) 0.026(3) 0.027(3) 0.003(2) 0.018(2) 0.008(2)
C63 0.043(3) 0.036(3) 0.036(3) -0.001(3) 0.017(3) 0.006(3)
C64 0.067(4) 0.032(3) 0.044(3) 0.011(3) 0.029(3) 0.017(3)
C65 0.055(4) 0.045(4) 0.025(3) 0.011(3) 0.017(3) 0.018(3)
C66 0.033(3) 0.035(3) 0.025(2) 0.001(2) 0.016(2) 0.012(2)
C68 0.067(4) 0.047(4) 0.029(3) -0.004(3) 0.015(3) 0.001(3)

loop_
_atom_type_symbol
_atom_type_description
_atom_type_scat_dispersion_real
_atom_type_scat_dispersion_imag
_atom_type_scat_source
C C 0.0033 0.0016 'International Tables Vol C Tables 4.2.6.8 and 6.1.1.4'
H H 0.0000 0.0000 'International Tables Vol C Tables 4.2.6.8 and 6.1.1.4'
Cl Cl 0.1484 0.1585 'International Tables Vol C Tables 4.2.6.8 and 6.1.1.4'
O O 0.0106 0.0060 'International Tables Vol C Tables 4.2.6.8 and 6.1.1.4'
P P 0.1023 0.0942 'International Tables Vol C Tables 4.2.6.8 and 6.1.1.4'
Ru Ru -1.2594 0.8363 'International Tables Vol C Tables 4.2.6.8 and 6.1.1.4'

loop_
_geom_angle_atom_site_label_1
_geom_angle_atom_site_label_2
_geom_angle_atom_site_label_3
_geom_angle
_geom_angle_site_symmetry_1
_geom_angle_site_symmetry_3
_geom_angle_publ_flag
O17 Ru1 O27 92.60(12) . . ?
O17 Ru1 P3 85.23(9) . . ?
O27 Ru1 P3 82.17(9) . . ?
O17 Ru1 O47 87.39(12) . . ?
O27 Ru1 O47 90.19(11) . . ?
P3 Ru1 O47 169.11(8) . . ?
O17 Ru1 P4 87.15(8) . . ?
O27 Ru1 P4 167.76(9) . . ?
P3 Ru1 P4 109.98(4) . . ?
O47 Ru1 P4 77.58(7) . . ?
O17 Ru1 Cl2 174.22(9) . . ?
O27 Ru1 Cl2 90.47(9) . . ?
P3 Ru1 Cl2 100.05(4) . . ?
O47 Ru1 Cl2 87.70(9) . . ?
P4 Ru1 Cl2 88.81(4) . . ?
C21 P3 C11 103.95(18) . . ?
C21 P3 C31 109.8(2) . . ?
C11 P3 C31 107.3(2) . . ?
C21 P3 Ru1 101.69(15) . . ?
C11 P3 Ru1 100.10(14) . . ?
C31 P3 Ru1 130.96(14) . . ?
C41 P4 C51 109.38(19) . . ?
C41 P4 C61 104.1(2) . . ?
C51 P4 C61 107.16(19) . . ?
C41 P4 Ru1 100.50(14) . . ?
C51 P4 Ru1 122.07(14) . . ?
C61 P4 Ru1 112.08(13) . . ?
C12 O17 Ru1 119.9(3) . . ?
C22 O27 Ru1 119.7(2) . . ?
C32 O37 C38 118.9(4) . . ?
C42 O47 C48 118.0(3) . . ?
C42 O47 Ru1 118.5(2) . . ?
C48 O47 Ru1 118.0(2) . . ?
C52 O57 C58 117.8(3) . . ?
C62 O67 C68 117.7(4) . . ?
C12 C11 C16 120.3(4) . . ?
C12 C11 P3 112.9(3) . . ?
C16 C11 P3 126.5(3) . . ?
O17 C12 C11 121.8(4) . . ?
O17 C12 C13 120.0(4) . . ?
C11 C12 C13 118.3(4) . . ?
C14 C13 C12 121.0(4) . . ?
C14 C13 H13 119.5 . . ?
C12 C13 H13 119.5 . . ?
C13 C14 C15 120.8(5) . . ?
C13 C14 H14 119.6 . . ?
C15 C14 H14 119.6 . . ?
C16 C15 C14 119.7(5) . . ?
C16 C15 H15 120.2 . . ?
C14 C15 H15 120.2 . . ?
C15 C16 C11 120.0(4) . . ?
C15 C16 H16 120.0 . . ?
C11 C16 H16 120.0 . . ?
C26 C21 C22 121.1(4) . . ?
C26 C21 P3 127.2(3) . . ?
C22 C21 P3 111.4(3) . . ?
O27 C22 C21 121.6(4) . . ?
O27 C22 C23 120.3(4) . . ?
C21 C22 C23 118.1(4) . . ?
C24 C23 C22 119.8(4) . . ?
C24 C23 H23 120.1 . . ?
C22 C23 H23 120.1 . . ?
C25 C24 C23 121.7(4) . . ?
C25 C24 H24 119.1 . . ?
C23 C24 H24 119.1 . . ?
C24 C25 C26 119.5(4) . . ?
C24 C25 H25 120.3 . . ?
C26 C25 H25 120.3 . . ?
C21 C26 C25 119.8(4) . . ?
C21 C26 H26 120.1 . . ?
C25 C26 H26 120.1 . . ?
C32 C31 C36 119.3(4) . . ?
C32 C31 P3 120.3(4) . . ?
C36 C31 P3 120.1(4) . . ?
O37 C32 C31 116.8(4) . . ?
O37 C32 C33 123.7(5) . . ?
C31 C32 C33 119.6(5) . . ?
C34 C33 C32 120.1(5) . . ?
C34 C33 H33 119.9 . . ?
C32 C33 H33 119.9 . . ?
C35 C34 C33 121.0(4) . . ?
C35 C34 H34 119.5 . . ?
C33 C34 H34 119.5 . . ?
C34 C35 C36 119.3(5) . . ?
C34 C35 H35 120.4 . . ?
C36 C35 H35 120.4 . . ?
C31 C36 C35 120.6(5) . . ?
C31 C36 H36 119.7 . . ?
C35 C36 H36 119.7 . . ?
O37 C38 H38A 109.5 . . ?
O37 C38 H38B 109.5 . . ?
H38A C38 H38B 109.5 . . ?
O37 C38 H38C 109.5 . . ?
H38A C38 H38C 109.5 . . ?
H38B C38 H38C 109.5 . . ?
C42 C41 C46 117.8(4) . . ?
C42 C41 P4 117.9(3) . . ?
C46 C41 P4 124.3(3) . . ?
C43 C42 C41 122.0(4) . . ?
C43 C42 O47 122.0(4) . . ?
C41 C42 O47 116.0(4) . . ?
C44 C43 C42 118.7(4) . . ?
C44 C43 H43 120.7 . . ?
C42 C43 H43 120.7 . . ?
C45 C44 C43 121.1(5) . . ?
C45 C44 H44 119.5 . . ?
C43 C44 H44 119.5 . . ?
C44 C45 C46 120.2(5) . . ?
C44 C45 H45 119.9 . . ?
C46 C45 H45 119.9 . . ?
C45 C46 C41 120.2(4) . . ?
C45 C46 H46 119.9 . . ?
C41 C46 H46 119.9 . . ?
O47 C48 H48A 109.5 . . ?
O47 C48 H48B 109.5 . . ?
H48A C48 H48B 109.5 . . ?
O47 C48 H48C 109.5 . . ?
H48A C48 H48C 109.5 . . ?
H48B C48 H48C 109.5 . . ?
C56 C51 C52 118.8(4) . . ?
C56 C51 P4 117.6(3) . . ?
C52 C51 P4 123.0(3) . . ?
O57 C52 C53 124.4(4) . . ?
O57 C52 C51 116.1(4) . . ?
C53 C52 C51 119.5(4) . . ?
C54 C53 C52 120.4(4) . . ?
C54 C53 H53 119.8 . . ?
C52 C53 H53 119.8 . . ?
C55 C54 C53 120.5(4) . . ?
C55 C54 H54 119.8 . . ?
C53 C54 H54 119.8 . . ?
C54 C55 C56 119.6(4) . . ?
C54 C55 H55 120.2 . . ?
C56 C55 H55 120.2 . . ?
C51 C56 C55 121.2(4) . . ?
C51 C56 H56 119.4 . . ?
C55 C56 H56 119.4 . . ?
O57 C58 H58A 109.5 . . ?
O57 C58 H58B 109.5 . . ?
H58A C58 H58B 109.5 . . ?
O57 C58 H58C 109.5 . . ?
H58A C58 H58C 109.5 . . ?
H58B C58 H58C 109.5 . . ?
C62 C61 C66 118.5(4) . . ?
C62 C61 P4 119.8(3) . . ?
C66 C61 P4 121.5(4) . . ?
O67 C62 C63 122.7(5) . . ?
O67 C62 C61 116.3(4) . . ?
C63 C62 C61 121.1(5) . . ?
C64 C63 C62 119.4(5) . . ?
C64 C63 H63 120.3 . . ?
C62 C63 H63 120.3 . . ?
C65 C64 C63 120.3(5) . . ?
C65 C64 H64 119.9 . . ?
C63 C64 H64 119.9 . . ?
C66 C65 C64 120.4(5) . . ?
C66 C65 H65 119.8 . . ?
C64 C65 H65 119.8 . . ?
C65 C66 C61 120.3(5) . . ?
C65 C66 H66 119.8 . . ?
C61 C66 H66 119.8 . . ?
O67 C68 H68A 109.5 . . ?
O67 C68 H68B 109.5 . . ?
H68A C68 H68B 109.5 . . ?
O67 C68 H68C 109.5 . . ?
H68A C68 H68C 109.5 . . ?
H68B C68 H68C 109.5 . . ?

loop_
_geom_bond_atom_site_label_1
_geom_bond_atom_site_label_2
_geom_bond_distance
_geom_bond_site_symmetry_2
_geom_bond_publ_flag
Ru1 O17 1.974(3) . ?
Ru1 O27 2.045(3) . ?
Ru1 P3 2.2328(12) . ?
Ru1 O47 2.244(3) . ?
Ru1 P4 2.3566(11) . ?
Ru1 Cl2 2.3637(12) . ?
P3 C21 1.803(4) . ?
P3 C11 1.806(4) . ?
P3 C31 1.813(4) . ?
P4 C41 1.820(4) . ?
P4 C51 1.820(4) . ?
P4 C61 1.822(5) . ?
O17 C12 1.341(5) . ?
O27 C22 1.333(5) . ?
O37 C32 1.348(6) . ?
O37 C38 1.420(6) . ?
O47 C42 1.397(5) . ?
O47 C48 1.451(5) . ?
O57 C52 1.361(5) . ?
O57 C58 1.436(5) . ?
O67 C62 1.364(5) . ?
O67 C68 1.410(6) . ?
C11 C12 1.398(6) . ?
C11 C16 1.409(6) . ?
C12 C13 1.400(6) . ?
C13 C14 1.370(7) . ?
C13 H13 0.9500 . ?
C14 C15 1.388(7) . ?
C14 H14 0.9500 . ?
C15 C16 1.377(7) . ?
C15 H15 0.9500 . ?
C16 H16 0.9500 . ?
C21 C26 1.388(6) . ?
C21 C22 1.401(6) . ?
C22 C23 1.408(6) . ?
C23 C24 1.380(6) . ?
C23 H23 0.9500 . ?
C24 C25 1.372(7) . ?
C24 H24 0.9500 . ?
C25 C26 1.390(6) . ?
C25 H25 0.9500 . ?
C26 H26 0.9500 . ?
C31 C32 1.392(7) . ?
C31 C36 1.393(7) . ?
C32 C33 1.397(6) . ?
C33 C34 1.380(8) . ?
C33 H33 0.9500 . ?
C34 C35 1.369(8) . ?
C34 H34 0.9500 . ?
C35 C36 1.398(6) . ?
C35 H35 0.9500 . ?
C36 H36 0.9500 . ?
C38 H38A 0.9800 . ?
C38 H38B 0.9800 . ?
C38 H38C 0.9800 . ?
C41 C42 1.396(6) . ?
C41 C46 1.403(6) . ?
C42 C43 1.383(6) . ?
C43 C44 1.379(6) . ?
C43 H43 0.9500 . ?
C44 C45 1.374(7) . ?
C44 H44 0.9500 . ?
C45 C46 1.387(7) . ?
C45 H45 0.9500 . ?
C46 H46 0.9500 . ?
C48 H48A 0.9800 . ?
C48 H48B 0.9800 . ?
C48 H48C 0.9800 . ?
C51 C56 1.383(6) . ?
C51 C52 1.409(6) . ?
C52 C53 1.386(6) . ?
C53 C54 1.385(7) . ?
C53 H53 0.9500 . ?
C54 C55 1.371(6) . ?
C54 H54 0.9500 . ?
C55 C56 1.386(6) . ?
C55 H55 0.9500 . ?
C56 H56 0.9500 . ?
C58 H58A 0.9800 . ?
C58 H58B 0.9800 . ?
C58 H58C 0.9800 . ?
C61 C62 1.386(7) . ?
C61 C66 1.398(6) . ?
C62 C63 1.383(7) . ?
C63 C64 1.380(7) . ?
C63 H63 0.9500 . ?
C64 C65 1.378(8) . ?
C64 H64 0.9500 . ?
C65 C66 1.373(7) . ?
C65 H65 0.9500 . ?
C66 H66 0.9500 . ?
C68 H68A 0.9800 . ?
C68 H68B 0.9800 . ?
C68 H68C 0.9800 . ?

loop_
_geom_torsion_atom_site_label_1
_geom_torsion_atom_site_label_2
_geom_torsion_atom_site_label_3
_geom_torsion_atom_site_label_4
_geom_torsion
_geom_torsion_site_symmetry_1
_geom_torsion_site_symmetry_2
_geom_torsion_site_symmetry_3
_geom_torsion_site_symmetry_4
_geom_torsion_publ_flag
O17 Ru1 P3 C21 -108.45(16) . . . . ?
O27 Ru1 P3 C21 -15.17(16) . . . . ?
O47 Ru1 P3 C21 -61.0(5) . . . . ?
P4 Ru1 P3 C21 166.33(14) . . . . ?
Cl2 Ru1 P3 C21 73.92(14) . . . . ?
O17 Ru1 P3 C11 -1.78(15) . . . . ?
O27 Ru1 P3 C11 91.51(15) . . . . ?
O47 Ru1 P3 C11 45.7(5) . . . . ?
P4 Ru1 P3 C11 -87.00(13) . . . . ?
Cl2 Ru1 P3 C11 -179.41(13) . . . . ?
O17 Ru1 P3 C31 121.9(2) . . . . ?
O27 Ru1 P3 C31 -144.8(2) . . . . ?
O47 Ru1 P3 C31 169.4(5) . . . . ?
P4 Ru1 P3 C31 36.7(2) . . . . ?
Cl2 Ru1 P3 C31 -55.7(2) . . . . ?
O17 Ru1 P4 C41 110.28(17) . . . . ?
O27 Ru1 P4 C41 21.2(5) . . . . ?
P3 Ru1 P4 C41 -165.84(15) . . . . ?
O47 Ru1 P4 C41 22.33(17) . . . . ?
Cl2 Ru1 P4 C41 -65.58(15) . . . . ?
O17 Ru1 P4 C51 -128.77(19) . . . . ?
O27 Ru1 P4 C51 142.1(5) . . . . ?
P3 Ru1 P4 C51 -44.89(18) . . . . ?
O47 Ru1 P4 C51 143.28(19) . . . . ?
Cl2 Ru1 P4 C51 55.38(18) . . . . ?
O17 Ru1 P4 C61 0.28(18) . . . . ?
O27 Ru1 P4 C61 -88.8(5) . . . . ?
P3 Ru1 P4 C61 84.16(16) . . . . ?
O47 Ru1 P4 C61 -87.67(18) . . . . ?
Cl2 Ru1 P4 C61 -175.58(16) . . . . ?
O27 Ru1 O17 C12 -78.3(3) . . . . ?
P3 Ru1 O17 C12 3.6(3) . . . . ?
O47 Ru1 O17 C12 -168.4(3) . . . . ?
P4 Ru1 O17 C12 114.0(3) . . . . ?
O17 Ru1 O27 C22 100.2(3) . . . . ?
P3 Ru1 O27 C22 15.4(3) . . . . ?
O47 Ru1 O27 C22 -172.4(3) . . . . ?
P4 Ru1 O27 C22 -171.2(3) . . . . ?
Cl2 Ru1 O27 C22 -84.7(3) . . . . ?
O17 Ru1 O47 C42 -116.6(3) . . . . ?
O27 Ru1 O47 C42 150.8(3) . . . . ?
P3 Ru1 O47 C42 -163.9(4) . . . . ?
P4 Ru1 O47 C42 -28.9(3) . . . . ?
Cl2 Ru1 O47 C42 60.4(3) . . . . ?
O17 Ru1 O47 C48 90.0(3) . . . . ?
O27 Ru1 O47 C48 -2.6(3) . . . . ?
P3 Ru1 O47 C48 42.7(7) . . . . ?
P4 Ru1 O47 C48 177.7(3) . . . . ?
Cl2 Ru1 O47 C48 -93.0(3) . . . . ?
C21 P3 C11 C12 105.1(3) . . . . ?
C31 P3 C11 C12 -138.6(3) . . . . ?
Ru1 P3 C11 C12 0.2(3) . . . . ?
C21 P3 C11 C16 -68.2(4) . . . . ?
C31 P3 C11 C16 48.1(4) . . . . ?
Ru1 P3 C11 C16 -173.0(3) . . . . ?
Ru1 O17 C12 C11 -4.6(5) . . . . ?
Ru1 O17 C12 C13 174.4(3) . . . . ?
C16 C11 C12 O17 176.3(3) . . . . ?
P3 C11 C12 O17 2.6(5) . . . . ?
C16 C11 C12 C13 -2.7(6) . . . . ?
P3 C11 C12 C13 -176.5(3) . . . . ?
O17 C12 C13 C14 -176.4(4) . . . . ?
C11 C12 C13 C14 2.6(6) . . . . ?
C12 C13 C14 C15 -1.1(7) . . . . ?
C13 C14 C15 C16 -0.4(7) . . . . ?
C14 C15 C16 C11 0.3(6) . . . . ?
C12 C11 C16 C15 1.3(6) . . . . ?
P3 C11 C16 C15 174.1(3) . . . . ?
C11 P3 C21 C26 86.0(4) . . . . ?
C31 P3 C21 C26 -28.5(5) . . . . ?
Ru1 P3 C21 C26 -170.4(4) . . . . ?
C11 P3 C21 C22 -87.4(3) . . . . ?
C31 P3 C21 C22 158.0(3) . . . . ?
Ru1 P3 C21 C22 16.2(3) . . . . ?
Ru1 O27 C22 C21 -8.5(5) . . . . ?
Ru1 O27 C22 C23 173.3(3) . . . . ?
C26 C21 C22 O27 179.2(4) . . . . ?
P3 C21 C22 O27 -6.9(5) . . . . ?
C26 C21 C22 C23 -2.5(6) . . . . ?
P3 C21 C22 C23 171.3(3) . . . . ?
O27 C22 C23 C24 -179.6(4) . . . . ?
C21 C22 C23 C24 2.2(7) . . . . ?
C22 C23 C24 C25 0.1(7) . . . . ?
C23 C24 C25 C26 -2.1(7) . . . . ?
C22 C21 C26 C25 0.6(7) . . . . ?
P3 C21 C26 C25 -172.3(4) . . . . ?
C24 C25 C26 C21 1.8(7) . . . . ?
C21 P3 C31 C32 -54.5(4) . . . . ?
C11 P3 C31 C32 -166.9(3) . . . . ?
Ru1 P3 C31 C32 72.2(4) . . . . ?
C21 P3 C31 C36 130.8(3) . . . . ?
C11 P3 C31 C36 18.4(4) . . . . ?
Ru1 P3 C31 C36 -102.5(4) . . . . ?
C38 O37 C32 C31 -153.4(4) . . . . ?
C38 O37 C32 C33 25.5(6) . . . . ?
C36 C31 C32 O37 176.6(4) . . . . ?
P3 C31 C32 O37 1.8(5) . . . . ?
C36 C31 C32 C33 -2.3(6) . . . . ?
P3 C31 C32 C33 -177.0(3) . . . . ?
O37 C32 C33 C34 -176.4(4) . . . . ?
C31 C32 C33 C34 2.4(7) . . . . ?
C32 C33 C34 C35 -0.9(7) . . . . ?
C33 C34 C35 C36 -0.7(7) . . . . ?
C32 C31 C36 C35 0.7(6) . . . . ?
P3 C31 C36 C35 175.5(3) . . . . ?
C34 C35 C36 C31 0.8(7) . . . . ?
C51 P4 C41 C42 -150.7(3) . . . . ?
C61 P4 C41 C42 95.1(4) . . . . ?
Ru1 P4 C41 C42 -21.1(4) . . . . ?
C51 P4 C41 C46 30.2(5) . . . . ?
C61 P4 C41 C46 -84.0(4) . . . . ?
Ru1 P4 C41 C46 159.8(4) . . . . ?
C46 C41 C42 C43 0.0(7) . . . . ?
P4 C41 C42 C43 -179.2(4) . . . . ?
C46 C41 C42 O47 180.0(4) . . . . ?
P4 C41 C42 O47 0.8(5) . . . . ?
C48 O47 C42 C43 -3.0(6) . . . . ?
Ru1 O47 C42 C43 -156.3(3) . . . . ?
C48 O47 C42 C41 177.0(4) . . . . ?
Ru1 O47 C42 C41 23.6(5) . . . . ?
C41 C42 C43 C44 -0.5(7) . . . . ?
O47 C42 C43 C44 179.5(4) . . . . ?
C42 C43 C44 C45 -0.1(8) . . . . ?
C43 C44 C45 C46 1.1(9) . . . . ?
C44 C45 C46 C41 -1.6(8) . . . . ?
C42 C41 C46 C45 1.1(7) . . . . ?
P4 C41 C46 C45 -179.8(4) . . . . ?
C41 P4 C51 C56 113.5(4) . . . . ?
C61 P4 C51 C56 -134.3(4) . . . . ?
Ru1 P4 C51 C56 -3.2(4) . . . . ?
C41 P4 C51 C52 -75.2(4) . . . . ?
C61 P4 C51 C52 37.0(4) . . . . ?
Ru1 P4 C51 C52 168.1(3) . . . . ?
C58 O57 C52 C53 -2.3(7) . . . . ?
C58 O57 C52 C51 178.6(4) . . . . ?
C56 C51 C52 O57 -178.8(4) . . . . ?
P4 C51 C52 O57 9.9(6) . . . . ?
C56 C51 C52 C53 2.0(7) . . . . ?
P4 C51 C52 C53 -169.2(4) . . . . ?
O57 C52 C53 C54 179.8(4) . . . . ?
C51 C52 C53 C54 -1.1(7) . . . . ?
C52 C53 C54 C55 0.1(7) . . . . ?
C53 C54 C55 C56 -0.1(7) . . . . ?
C52 C51 C56 C55 -2.1(7) . . . . ?
P4 C51 C56 C55 169.7(4) . . . . ?
C54 C55 C56 C51 1.1(7) . . . . ?
C41 P4 C61 C62 170.2(3) . . . . ?
C51 P4 C61 C62 54.3(4) . . . . ?
Ru1 P4 C61 C62 -82.1(3) . . . . ?
C41 P4 C61 C66 -14.4(4) . . . . ?
C51 P4 C61 C66 -130.3(3) . . . . ?
Ru1 P4 C61 C66 93.3(3) . . . . ?
C68 O67 C62 C63 24.2(7) . . . . ?
C68 O67 C62 C61 -157.2(4) . . . . ?
C66 C61 C62 O67 178.9(4) . . . . ?
P4 C61 C62 O67 -5.6(5) . . . . ?
C66 C61 C62 C63 -2.6(6) . . . . ?
P4 C61 C62 C63 173.0(4) . . . . ?
O67 C62 C63 C64 178.5(4) . . . . ?
C61 C62 C63 C64 0.0(7) . . . . ?
C62 C63 C64 C65 2.7(8) . . . . ?
C63 C64 C65 C66 -2.9(8) . . . . ?
C64 C65 C66 C61 0.3(8) . . . . ?
C62 C61 C66 C65 2.4(6) . . . . ?
P4 C61 C66 C65 -173.1(4) . . . . ?
